data_4503730
loop_
_publ_author_name
'Long, Sihui'
'Parkin, Sean'
'Siegler, Maxime'
'Brock, Carolyn P.'
'Cammers, Arthur'
'Li, Tonglei'

_publ_section_title
;
 Polymorphism of an Organic System Effected by the Directionality of
 Hydrogen-Bonding Chains
;
_journal_issue 9
_journal_name_full 'Crystal Growth &amp; Design'
_journal_page_first 3137
_journal_paper_doi 10.1021/cg800339h
_journal_volume 8
_journal_year 2008
_chemical_formula_moiety 'C13 H12 N2 O2'
_chemical_formula_sum 'C13 H12 N2 O2'
_chemical_formula_weight 228.25
_chemical_name_systematic
; 
2-[Methyl(phenyl)amino]nicotinic Acid  
;
_space_group_IT_number 29
_symmetry_cell_setting orthorhombic
_symmetry_space_group_name_Hall 'P 2c -2ac'
_symmetry_space_group_name_H-M 'P c a 21'
_atom_sites_solution_hydrogens geom
_atom_sites_solution_primary direct
_atom_sites_solution_secondary difmap
_audit_creation_method SHELXL-97
_cell_angle_alpha 90.00
_cell_angle_beta 90.00
_cell_angle_gamma 90.00
_cell_formula_units_Z 12
_cell_length_a 14.3290(2)
_cell_length_b 8.9360(3)
_cell_length_c 26.5210(7)
_cell_measurement_reflns_used 4379
_cell_measurement_temperature 90(2)
_cell_measurement_theta_max 27.48
_cell_measurement_theta_min 1.00
_cell_volume 3395.85(15)
_computing_cell_refinement 'SCALEPACK (Otwinowski & Minor, 1997)'
_computing_data_collection 'COLLECT (Nonius, 2002)'
_computing_data_reduction 'DENZO-SMN (Otwinowski & Minor, 1997)'
_computing_molecular_graphics 'XP in SHELXTL/PC (Sheldrick, 1995)'
_computing_publication_material
;
SHELXL97 and local procedures 
;
_computing_structure_refinement 'SHELXL-97 (Sheldrick, 1997)'
_computing_structure_solution 'SHELXS-97 (Sheldrick, 1997)'
_diffrn_ambient_temperature 90(2)
_diffrn_detector_area_resol_mean 18
_diffrn_measured_fraction_theta_full 0.999
_diffrn_measured_fraction_theta_max 0.999
_diffrn_measurement_device_type 'Nonius KappaCCD diffractometer'
_diffrn_measurement_method '\w scans at fixed \c = 55\%'
_diffrn_radiation_monochromator graphite
_diffrn_radiation_source 'fine-focus sealed tube'
_diffrn_radiation_type MoK\a
_diffrn_radiation_wavelength 0.71073
_diffrn_reflns_av_R_equivalents 0.0731
_diffrn_reflns_av_sigmaI/netI 0.0910
_diffrn_reflns_limit_h_max 18
_diffrn_reflns_limit_h_min -18
_diffrn_reflns_limit_k_max 11
_diffrn_reflns_limit_k_min -11
_diffrn_reflns_limit_l_max 34
_diffrn_reflns_limit_l_min -34
_diffrn_reflns_number 7394
_diffrn_reflns_theta_full 27.48
_diffrn_reflns_theta_max 27.48
_diffrn_reflns_theta_min 1.54
_diffrn_standards_number 0
_exptl_absorpt_coefficient_mu 0.092
_exptl_absorpt_correction_T_max 0.9908
_exptl_absorpt_correction_T_min 0.9728
_exptl_absorpt_correction_type multi-scan
_exptl_absorpt_process_details 'Scalepack (Otwinowski & Minor, 1997)'
_exptl_crystal_colour colorless
_exptl_crystal_density_diffrn 1.339
_exptl_crystal_density_meas ?
_exptl_crystal_density_method 'not measured'
_exptl_crystal_description needle
_exptl_crystal_F_000 1440
_exptl_crystal_size_max 0.30
_exptl_crystal_size_mid 0.20
_exptl_crystal_size_min 0.10
_refine_diff_density_max 0.240
_refine_diff_density_min -0.246
_refine_diff_density_rms 0.054
_refine_ls_extinction_method none
_refine_ls_goodness_of_fit_ref 0.893
_refine_ls_hydrogen_treatment constr
_refine_ls_matrix_type full
_refine_ls_number_parameters 465
_refine_ls_number_reflns 3979
_refine_ls_number_restraints 1
_refine_ls_restrained_S_all 0.893
_refine_ls_R_factor_all 0.1090
_refine_ls_R_factor_gt 0.0462
_refine_ls_shift/su_max 0.002
_refine_ls_shift/su_mean 0.000
_refine_ls_structure_factor_coef Fsqd
_refine_ls_weighting_details 'calc w=1/[\s^2^(Fo^2^)+(0.0728P)^2^] where P=(Fo^2^+2Fc^2^)/3'
_refine_ls_weighting_scheme calc
_refine_ls_wR_factor_gt 0.0977
_refine_ls_wR_factor_ref 0.1244
_reflns_number_gt 2334
_reflns_number_total 3979
_reflns_threshold_expression >2\s(I)
_cod_data_source_file cg800339h-file003.cif
_cod_data_source_block II
_cod_depositor_comments
;
The following automatic conversions were performed:

'_exptl_crystal_density_meas' value 'not measured' was changed to '?'
- the value is perceived as not measured.

Automatic conversion script
Id: cif_fix_values 3008 2015-01-20 13:52:24Z robertas 
;
_cod_database_code 4503730

loop_
_symmetry_equiv_pos_as_xyz
'x, y, z'
'-x, -y, z+1/2'
'-x+1/2, y, z+1/2'
'x+1/2, -y, z'

loop_
_atom_site_label
_atom_site_type_symbol
_atom_site_fract_x
_atom_site_fract_y
_atom_site_fract_z
_atom_site_U_iso_or_equiv
_atom_site_adp_type
_atom_site_occupancy
_atom_site_symmetry_multiplicity
_atom_site_calc_flag
_atom_site_refinement_flags
O16C O 0.24165(19) 0.5830(3) 0.15121(10) 0.0249(7) Uani 1 1 d .
O17C O 0.19883(18) 0.4072(3) 0.20777(11) 0.0259(7) Uani 1 1 d .
H17C H 0.1447 0.4355 0.2001 0.039 Uiso 1 1 calc R
N1C N 0.5238(2) 0.4887(3) 0.19592(13) 0.0232(8) Uani 1 1 d .
N7C N 0.4257(2) 0.6941(3) 0.19975(13) 0.0224(7) Uani 1 1 d .
C9C C 0.3036(3) 0.8843(4) 0.19848(17) 0.0239(9) Uani 1 1 d .
H9C H 0.3295 0.9238 0.1683 0.029 Uiso 1 1 calc R
C13C C 0.3050(3) 0.7050(5) 0.26593(15) 0.0256(9) Uani 1 1 d .
H13C H 0.3332 0.6226 0.2827 0.031 Uiso 1 1 calc R
C11C C 0.1847(3) 0.8915(4) 0.26225(16) 0.0301(10) Uani 1 1 d .
H11C H 0.1297 0.9346 0.2759 0.036 Uiso 1 1 calc R
C12C C 0.2255(3) 0.7692(5) 0.28514(16) 0.0291(10) Uani 1 1 d .
H12C H 0.1981 0.7286 0.3147 0.035 Uiso 1 1 calc R
C15C C 0.2613(3) 0.4883(4) 0.18234(15) 0.0239(9) Uani 1 1 d .
C2C C 0.4358(3) 0.5417(4) 0.19686(15) 0.0207(9) Uani 1 1 d .
C8C C 0.3448(3) 0.7614(4) 0.22132(15) 0.0220(9) Uani 1 1 d .
C3C C 0.3589(3) 0.4414(4) 0.19466(17) 0.0249(9) Uani 1 1 d .
C14C C 0.5089(3) 0.7890(4) 0.1971(2) 0.0308(10) Uani 1 1 d .
H14A H 0.5445 0.7796 0.2286 0.046 Uiso 1 1 calc R
H14B H 0.4901 0.8935 0.1924 0.046 Uiso 1 1 calc R
H14C H 0.5479 0.7573 0.1687 0.046 Uiso 1 1 calc R
C10C C 0.2246(3) 0.9504(4) 0.21932(16) 0.0252(10) Uani 1 1 d .
H10C H 0.1981 1.0365 0.2039 0.030 Uiso 1 1 calc R
C4C C 0.3768(3) 0.2910(5) 0.1986(2) 0.0459(13) Uani 1 1 d .
H4C H 0.3264 0.2219 0.1993 0.055 Uiso 1 1 calc R
C6C C 0.5384(3) 0.3410(4) 0.1978(2) 0.0391(12) Uani 1 1 d .
H6C H 0.6008 0.3053 0.1966 0.047 Uiso 1 1 calc R
C5C C 0.4675(3) 0.2390(5) 0.2015(3) 0.0616(19) Uani 1 1 d .
H5C H 0.4802 0.1355 0.2058 0.074 Uiso 1 1 calc R
O16B O -0.0035(2) 0.0468(3) 0.32534(11) 0.0301(7) Uani 1 1 d .
O17B O -0.05484(19) -0.0802(3) 0.39237(11) 0.0385(8) Uani 1 1 d .
H17B H -0.1074 -0.0520 0.3821 0.058 Uiso 1 1 calc R
N7B N 0.1809(2) 0.1780(4) 0.35215(12) 0.0256(8) Uani 1 1 d .
N1B N 0.2715(2) -0.0116(4) 0.38576(13) 0.0283(8) Uani 1 1 d .
C2B C 0.1853(3) 0.0391(4) 0.37493(15) 0.0235(9) Uani 1 1 d .
C13B C 0.0722(3) 0.2852(4) 0.41346(16) 0.0279(10) Uani 1 1 d .
H13B H 0.0938 0.2163 0.4381 0.033 Uiso 1 1 calc R
C4B C 0.1185(3) -0.1796(4) 0.41302(15) 0.0282(10) Uani 1 1 d .
H4B H 0.0659 -0.2365 0.4233 0.034 Uiso 1 1 calc R
C8B C 0.1093(3) 0.2829(4) 0.36510(15) 0.0265(10) Uani 1 1 d .
C15B C 0.0112(3) -0.0185(5) 0.36426(16) 0.0252(9) Uani 1 1 d .
C3B C 0.1057(3) -0.0500(4) 0.38559(15) 0.0231(9) Uani 1 1 d .
C6B C 0.2809(3) -0.1429(5) 0.40980(18) 0.0364(11) Uani 1 1 d .
H6B H 0.3422 -0.1789 0.4161 0.044 Uiso 1 1 calc R
C14B C 0.2633(3) 0.2335(5) 0.32506(18) 0.0354(11) Uani 1 1 d .
H14D H 0.3029 0.2905 0.3483 0.053 Uiso 1 1 calc R
H14E H 0.2435 0.2984 0.2973 0.053 Uiso 1 1 calc R
H14F H 0.2987 0.1486 0.3115 0.053 Uiso 1 1 calc R
C11B C -0.0282(3) 0.4912(5) 0.3903(2) 0.0388(12) Uani 1 1 d .
H11B H -0.0761 0.5606 0.3985 0.047 Uiso 1 1 calc R
C5B C 0.2077(3) -0.2274(5) 0.42569(18) 0.0370(11) Uani 1 1 d .
H5B H 0.2172 -0.3160 0.4448 0.044 Uiso 1 1 calc R
C12B C 0.0029(3) 0.3888(4) 0.42579(18) 0.0350(11) Uani 1 1 d .
H12B H -0.0231 0.3890 0.4587 0.042 Uiso 1 1 calc R
C10B C 0.0116(3) 0.4911(5) 0.3427(2) 0.0392(12) Uani 1 1 d .
H10B H -0.0083 0.5625 0.3185 0.047 Uiso 1 1 calc R
C9B C 0.0793(3) 0.3891(4) 0.33007(18) 0.0351(11) Uani 1 1 d .
H9B H 0.1059 0.3909 0.2973 0.042 Uiso 1 1 calc R
O16A O 0.1847(2) 0.0870(3) 0.11012(11) 0.0301(7) Uani 1 1 d .
O17A O 0.2252(2) -0.0927(3) 0.05517(11) 0.0310(8) Uani 1 1 d .
H17A H 0.2787 -0.0557 0.0587 0.046 Uiso 1 1 calc R
N7A N -0.0012(2) 0.1949(3) 0.06581(13) 0.0221(7) Uani 1 1 d .
N1A N -0.0998(2) -0.0102(4) 0.06729(14) 0.0268(8) Uani 1 1 d .
C11A C 0.2325(3) 0.3985(4) -0.00235(16) 0.0258(9) Uani 1 1 d .
H11A H 0.2856 0.4437 -0.0175 0.031 Uiso 1 1 calc R
C8A C 0.0782(3) 0.2631(4) 0.04217(15) 0.0208(9) Uani 1 1 d .
C15A C 0.1635(3) -0.0107(5) 0.08039(17) 0.0253(9) Uani 1 1 d .
C2A C -0.0111(3) 0.0417(4) 0.06748(15) 0.0206(9) Uani 1 1 d .
C12A C 0.1912(3) 0.2751(5) -0.02455(17) 0.0300(10) Uani 1 1 d .
H12A H 0.2157 0.2361 -0.0551 0.036 Uiso 1 1 calc R
C13A C 0.1137(3) 0.2077(4) -0.00216(15) 0.0270(9) Uani 1 1 d .
H13A H 0.0854 0.1232 -0.0176 0.032 Uiso 1 1 calc R
C9A C 0.1191(3) 0.3892(4) 0.06456(16) 0.0239(9) Uani 1 1 d .
H9A H 0.0943 0.4289 0.0950 0.029 Uiso 1 1 calc R
C10A C 0.1962(3) 0.4559(4) 0.04194(16) 0.0260(10) Uani 1 1 d .
H10A H 0.2241 0.5413 0.0570 0.031 Uiso 1 1 calc R
C3A C 0.0657(3) -0.0575(4) 0.06986(18) 0.0262(10) Uani 1 1 d .
C14A C -0.0859(3) 0.2879(4) 0.06927(19) 0.0346(11) Uani 1 1 d .
H14G H -0.1232 0.2755 0.0386 0.052 Uiso 1 1 calc R
H14H H -0.0681 0.3932 0.0730 0.052 Uiso 1 1 calc R
H14I H -0.1228 0.2568 0.0986 0.052 Uiso 1 1 calc R
C6A C -0.1131(3) -0.1599(4) 0.0667(2) 0.0400(12) Uani 1 1 d .
H6A H -0.1753 -0.1965 0.0682 0.048 Uiso 1 1 calc R
C5A C -0.0425(3) -0.2609(5) 0.0640(3) 0.0604(18) Uani 1 1 d .
H5A H -0.0551 -0.3648 0.0604 0.072 Uiso 1 1 calc R
C4A C 0.0488(3) -0.2086(5) 0.0665(2) 0.0494(14) Uani 1 1 d .
H4A H 0.0994 -0.2773 0.0660 0.059 Uiso 1 1 calc R

loop_
_atom_site_aniso_label
_atom_site_aniso_U_11
_atom_site_aniso_U_22
_atom_site_aniso_U_33
_atom_site_aniso_U_23
_atom_site_aniso_U_13
_atom_site_aniso_U_12
O16C 0.0233(16) 0.0276(15) 0.0237(15) 0.0003(13) 0.0002(13) -0.0006(13)
O17C 0.0156(14) 0.0235(14) 0.0386(18) 0.0004(13) 0.0001(14) -0.0023(12)
N1C 0.0154(18) 0.0196(17) 0.0346(19) -0.0018(17) 0.0017(16) 0.0019(14)
N7C 0.0139(17) 0.0168(17) 0.037(2) 0.0002(16) 0.0053(16) -0.0010(14)
C9C 0.021(2) 0.018(2) 0.033(2) 0.0011(19) 0.003(2) -0.0014(17)
C13C 0.027(2) 0.027(2) 0.023(2) -0.0014(19) -0.003(2) 0.0015(19)
C11C 0.024(2) 0.029(2) 0.037(3) -0.005(2) 0.008(2) 0.0021(19)
C12C 0.030(3) 0.032(2) 0.025(2) -0.0032(19) 0.007(2) 0.001(2)
C15C 0.022(2) 0.023(2) 0.027(2) -0.0083(19) 0.0004(19) -0.0014(19)
C2C 0.018(2) 0.019(2) 0.025(2) -0.0005(18) 0.0015(19) 0.0000(17)
C8C 0.0159(19) 0.018(2) 0.032(2) -0.0025(18) -0.0005(18) -0.0048(17)
C3C 0.015(2) 0.020(2) 0.040(2) -0.002(2) 0.0021(19) 0.0030(17)
C14C 0.020(2) 0.019(2) 0.053(3) -0.001(2) 0.006(2) -0.0006(17)
C10C 0.021(2) 0.021(2) 0.034(2) -0.0033(19) -0.0025(19) -0.0002(17)
C4C 0.022(2) 0.020(2) 0.096(4) 0.002(3) 0.013(3) -0.0028(19)
C6C 0.022(2) 0.026(2) 0.070(3) 0.004(3) 0.004(3) 0.007(2)
C5C 0.021(3) 0.015(2) 0.149(6) 0.009(3) 0.003(3) 0.001(2)
O16B 0.0265(16) 0.0339(16) 0.0299(17) 0.0061(15) -0.0025(13) -0.0014(13)
O17B 0.0148(14) 0.055(2) 0.046(2) 0.0156(16) 0.0010(15) -0.0001(15)
N7B 0.0189(18) 0.0283(19) 0.030(2) 0.0028(15) 0.0022(15) -0.0043(15)
N1B 0.0210(18) 0.0291(19) 0.035(2) -0.0036(16) -0.0027(16) 0.0008(15)
C2B 0.022(2) 0.025(2) 0.024(2) -0.0004(18) -0.0005(18) 0.0029(18)
C13B 0.021(2) 0.032(2) 0.031(2) -0.004(2) -0.0014(19) -0.0027(19)
C4B 0.025(2) 0.026(2) 0.033(2) 0.0008(19) 0.000(2) 0.0029(18)
C8B 0.020(2) 0.023(2) 0.036(3) -0.0063(19) 0.002(2) 0.0009(18)
C15B 0.023(2) 0.030(2) 0.023(2) -0.0020(19) 0.0022(19) -0.0010(19)
C3B 0.016(2) 0.025(2) 0.028(2) -0.0019(18) 0.0017(18) 0.0016(17)
C6B 0.028(3) 0.039(3) 0.043(3) -0.001(2) -0.008(2) 0.008(2)
C14B 0.030(3) 0.039(3) 0.038(3) 0.004(2) 0.003(2) -0.005(2)
C11B 0.032(3) 0.030(2) 0.055(3) -0.017(2) -0.008(2) 0.007(2)
C5B 0.037(3) 0.032(2) 0.042(3) 0.007(2) -0.004(2) 0.008(2)
C12B 0.030(3) 0.036(3) 0.039(3) -0.008(2) 0.007(2) -0.002(2)
C10B 0.041(3) 0.025(2) 0.052(3) 0.001(2) -0.009(3) 0.004(2)
C9B 0.041(3) 0.027(2) 0.037(3) 0.002(2) 0.000(2) 0.000(2)
O16A 0.0279(17) 0.0297(16) 0.0325(17) 0.0013(15) 0.0000(14) -0.0009(13)
O17A 0.0170(15) 0.0287(17) 0.047(2) 0.0010(14) 0.0004(15) -0.0002(13)
N7A 0.0171(17) 0.0160(17) 0.0332(19) -0.0013(15) 0.0037(16) 0.0001(13)
N1A 0.0169(18) 0.0221(18) 0.042(2) -0.0049(17) -0.0011(16) -0.0039(16)
C11A 0.023(2) 0.025(2) 0.030(2) 0.0081(19) 0.0041(19) 0.0006(18)
C8A 0.019(2) 0.016(2) 0.028(2) 0.0049(18) -0.0007(18) 0.0007(17)
C15A 0.021(2) 0.022(2) 0.033(2) 0.008(2) 0.003(2) 0.0036(19)
C2A 0.020(2) 0.016(2) 0.026(2) -0.0041(17) 0.0010(18) -0.0029(17)
C12A 0.033(3) 0.028(2) 0.029(2) 0.000(2) 0.003(2) 0.004(2)
C13A 0.029(2) 0.026(2) 0.025(2) -0.0020(19) -0.003(2) 0.0001(19)
C9A 0.024(2) 0.019(2) 0.029(2) -0.0029(18) 0.001(2) 0.0010(18)
C10A 0.027(2) 0.021(2) 0.030(2) -0.0002(19) 0.003(2) 0.0014(18)
C3A 0.020(2) 0.017(2) 0.042(3) -0.0003(19) 0.001(2) 0.0011(17)
C14A 0.026(2) 0.019(2) 0.058(3) 0.004(2) 0.005(2) 0.0033(19)
C6A 0.019(2) 0.022(2) 0.078(4) -0.011(2) 0.007(3) -0.005(2)
C5A 0.027(3) 0.019(2) 0.135(6) -0.002(3) 0.015(3) -0.003(2)
C4A 0.025(3) 0.023(2) 0.100(4) 0.001(3) 0.013(3) 0.003(2)

loop_
_atom_type_symbol
_atom_type_description
_atom_type_scat_dispersion_real
_atom_type_scat_dispersion_imag
_atom_type_scat_source
C C 0.0033 0.0016 'International Tables Vol C Tables 4.2.6.8 and 6.1.1.4'
H H 0.0000 0.0000 'International Tables Vol C Tables 4.2.6.8 and 6.1.1.4'
N N 0.0061 0.0033 'International Tables Vol C Tables 4.2.6.8 and 6.1.1.4'
O O 0.0106 0.0060 'International Tables Vol C Tables 4.2.6.8 and 6.1.1.4'

loop_
_geom_angle_atom_site_label_1
_geom_angle_atom_site_label_2
_geom_angle_atom_site_label_3
_geom_angle
C15C O17C H17C 109.5
C6C N1C C2C 119.5(3)
C2C N7C C8C 121.8(3)
C2C N7C C14C 119.1(3)
C8C N7C C14C 115.9(3)
C8C C9C C10C 120.6(4)
C8C C9C H9C 119.7
C10C C9C H9C 119.7
C12C C13C C8C 119.8(4)
C12C C13C H13C 120.1
C8C C13C H13C 120.1
C10C C11C C12C 119.3(4)
C10C C11C H11C 120.3
C12C C11C H11C 120.3
C13C C12C C11C 121.3(4)
C13C C12C H12C 119.4
C11C C12C H12C 119.4
O16C C15C O17C 124.5(4)
O16C C15C C3C 124.1(4)
O17C C15C C3C 111.4(3)
N1C C2C N7C 116.6(3)
N1C C2C C3C 120.2(3)
N7C C2C C3C 123.2(3)
C9C C8C C13C 118.7(4)
C9C C8C N7C 120.4(4)
C13C C8C N7C 121.0(3)
C4C C3C C2C 118.0(4)
C4C C3C C15C 117.8(4)
C2C C3C C15C 123.8(3)
N7C C14C H14A 109.5
N7C C14C H14B 109.5
H14A C14C H14B 109.5
N7C C14C H14C 109.5
H14A C14C H14C 109.5
H14B C14C H14C 109.5
C11C C10C C9C 120.2(4)
C11C C10C H10C 119.9
C9C C10C H10C 119.9
C3C C4C C5C 120.6(4)
C3C C4C H4C 119.7
C5C C4C H4C 119.7
N1C C6C C5C 123.0(4)
N1C C6C H6C 118.5
C5C C6C H6C 118.5
C6C C5C C4C 118.0(4)
C6C C5C H5C 121.0
C4C C5C H5C 121.0
C15B O17B H17B 109.5
C2B N7B C8B 121.1(3)
C2B N7B C14B 118.6(3)
C8B N7B C14B 118.2(3)
C6B N1B C2B 119.2(4)
N1B C2B N7B 116.0(3)
N1B C2B C3B 120.4(3)
N7B C2B C3B 123.6(3)
C8B C13B C12B 119.9(4)
C8B C13B H13B 120.1
C12B C13B H13B 120.1
C3B C4B C5B 120.5(4)
C3B C4B H4B 119.7
C5B C4B H4B 119.7
C13B C8B C9B 119.1(4)
C13B C8B N7B 120.4(4)
C9B C8B N7B 120.4(4)
O16B C15B O17B 123.9(4)
O16B C15B C3B 125.1(4)
O17B C15B C3B 110.9(3)
C4B C3B C2B 118.0(3)
C4B C3B C15B 118.5(4)
C2B C3B C15B 123.2(4)
N1B C6B C5B 123.7(4)
N1B C6B H6B 118.2
C5B C6B H6B 118.2
N7B C14B H14D 109.5
N7B C14B H14E 109.5
H14D C14B H14E 109.5
N7B C14B H14F 109.5
H14D C14B H14F 109.5
H14E C14B H14F 109.5
C10B C11B C12B 119.0(4)
C10B C11B H11B 120.5
C12B C11B H11B 120.5
C6B C5B C4B 117.7(4)
C6B C5B H5B 121.2
C4B C5B H5B 121.2
C11B C12B C13B 120.5(4)
C11B C12B H12B 119.8
C13B C12B H12B 119.8
C9B C10B C11B 121.0(4)
C9B C10B H10B 119.5
C11B C10B H10B 119.5
C10B C9B C8B 120.4(4)
C10B C9B H9B 119.8
C8B C9B H9B 119.8
C15A O17A H17A 109.5
C2A N7A C8A 121.2(3)
C2A N7A C14A 118.3(3)
C8A N7A C14A 116.1(3)
C6A N1A C2A 118.2(3)
C12A C11A C10A 119.7(4)
C12A C11A H11A 120.1
C10A C11A H11A 120.1
C13A C8A C9A 119.9(4)
C13A C8A N7A 120.9(4)
C9A C8A N7A 119.2(4)
O16A C15A O17A 123.9(4)
O16A C15A C3A 124.0(4)
O17A C15A C3A 112.1(4)
N1A C2A N7A 116.0(3)
N1A C2A C3A 121.1(3)
N7A C2A C3A 123.0(3)
C11A C12A C13A 120.2(4)
C11A C12A H12A 119.9
C13A C12A H12A 119.9
C8A C13A C12A 120.2(4)
C8A C13A H13A 119.9
C12A C13A H13A 119.9
C10A C9A C8A 119.6(4)
C10A C9A H9A 120.2
C8A C9A H9A 120.2
C11A C10A C9A 120.4(4)
C11A C10A H10A 119.8
C9A C10A H10A 119.8
C4A C3A C2A 118.4(4)
C4A C3A C15A 117.0(4)
C2A C3A C15A 124.4(4)
N7A C14A H14G 109.5
N7A C14A H14H 109.5
H14G C14A H14H 109.5
N7A C14A H14I 109.5
H14G C14A H14I 109.5
H14H C14A H14I 109.5
N1A C6A C5A 123.6(4)
N1A C6A H6A 118.2
C5A C6A H6A 118.2
C6A C5A C4A 118.3(4)
C6A C5A H5A 120.8
C4A C5A H5A 120.8
C3A C4A C5A 120.0(4)
C3A C4A H4A 120.0
C5A C4A H4A 120.0

loop_
_geom_bond_atom_site_label_1
_geom_bond_atom_site_label_2
_geom_bond_distance
O16C C15C 1.215(5)
O17C C15C 1.335(5)
O17C H17C 0.8400
N1C C6C 1.337(5)
N1C C2C 1.348(5)
N7C C2C 1.372(4)
N7C C8C 1.426(5)
N7C C14C 1.465(5)
C9C C8C 1.386(5)
C9C C10C 1.391(5)
C9C H9C 0.9500
C13C C12C 1.374(6)
C13C C8C 1.407(5)
C13C H13C 0.9500
C11C C10C 1.379(6)
C11C C12C 1.380(6)
C11C H11C 0.9500
C12C H12C 0.9500
C15C C3C 1.496(6)
C2C C3C 1.422(5)
C3C C4C 1.373(5)
C14C H14A 0.9800
C14C H14B 0.9800
C14C H14C 0.9800
C10C H10C 0.9500
C4C C5C 1.382(6)
C4C H4C 0.9500
C6C C5C 1.368(6)
C6C H6C 0.9500
C5C H5C 0.9500
O16B C15B 1.205(5)
O17B C15B 1.325(5)
O17B H17B 0.8400
N7B C2B 1.382(5)
N7B C8B 1.431(5)
N7B C14B 1.469(5)
N1B C6B 1.343(5)
N1B C2B 1.345(5)
C2B C3B 1.419(5)
C13B C8B 1.389(5)
C13B C12B 1.396(6)
C13B H13B 0.9500
C4B C3B 1.380(5)
C4B C5B 1.389(6)
C4B H4B 0.9500
C8B C9B 1.396(6)
C15B C3B 1.494(5)
C6B C5B 1.360(6)
C6B H6B 0.9500
C14B H14D 0.9800
C14B H14E 0.9800
C14B H14F 0.9800
C11B C10B 1.384(7)
C11B C12B 1.387(6)
C11B H11B 0.9500
C5B H5B 0.9500
C12B H12B 0.9500
C10B C9B 1.373(6)
C10B H10B 0.9500
C9B H9B 0.9500
O16A C15A 1.215(5)
O17A C15A 1.329(5)
O17A H17A 0.8400
N7A C2A 1.376(5)
N7A C8A 1.435(5)
N7A C14A 1.474(5)
N1A C6A 1.352(5)
N1A C2A 1.352(5)
C11A C12A 1.383(6)
C11A C10A 1.383(6)
C11A H11A 0.9500
C8A C13A 1.374(6)
C8A C9A 1.402(5)
C15A C3A 1.489(6)
C2A C3A 1.416(5)
C12A C13A 1.397(6)
C12A H12A 0.9500
C13A H13A 0.9500
C9A C10A 1.392(6)
C9A H9A 0.9500
C10A H10A 0.9500
C3A C4A 1.375(6)
C14A H14G 0.9800
C14A H14H 0.9800
C14A H14I 0.9800
C6A C5A 1.358(6)
C6A H6A 0.9500
C5A C4A 1.390(7)
C5A H5A 0.9500
C4A H4A 0.9500

loop_
_geom_hbond_atom_site_label_D
_geom_hbond_atom_site_label_H
_geom_hbond_atom_site_label_A
_geom_hbond_distance_DH
_geom_hbond_distance_HA
_geom_hbond_distance_DA
_geom_hbond_angle_DHA
_geom_hbond_site_symmetry_A
O17C H17C N1C 0.84 1.86 2.693(4) 169.0 4_465
O17B H17B N1B 0.84 1.83 2.626(4) 157.9 4_455
O17A H17A N1A 0.84 1.85 2.691(4) 175.3 4

loop_
_geom_torsion_atom_site_label_1
_geom_torsion_atom_site_label_2
_geom_torsion_atom_site_label_3
_geom_torsion_atom_site_label_4
_geom_torsion
C8C C13C C12C C11C -1.8(6)
C10C C11C C12C C13C -0.1(6)
C6C N1C C2C N7C 173.9(4)
C6C N1C C2C C3C -6.4(6)
C8C N7C C2C N1C -153.6(4)
C14C N7C C2C N1C 5.3(6)
C8C N7C C2C C3C 26.7(6)
C14C N7C C2C C3C -174.4(4)
C10C C9C C8C C13C 0.1(6)
C10C C9C C8C N7C 180.0(3)
C12C C13C C8C C9C 1.8(6)
C12C C13C C8C N7C -178.1(4)
C2C N7C C8C C9C -137.5(4)
C14C N7C C8C C9C 62.9(5)
C2C N7C C8C C13C 42.4(5)
C14C N7C C8C C13C -117.1(4)
N1C C2C C3C C4C 8.8(6)
N7C C2C C3C C4C -171.5(4)
N1C C2C C3C C15C -163.8(4)
N7C C2C C3C C15C 15.9(6)
O16C C15C C3C C4C -134.7(5)
O17C C15C C3C C4C 41.8(6)
O16C C15C C3C C2C 37.9(6)
O17C C15C C3C C2C -145.6(4)
C12C C11C C10C C9C 2.0(6)
C8C C9C C10C C11C -2.0(6)
C2C C3C C4C C5C -3.9(8)
C15C C3C C4C C5C 169.1(5)
C2C N1C C6C C5C -1.0(8)
N1C C6C C5C C4C 5.8(9)
C3C C4C C5C C6C -3.1(9)
C6B N1B C2B N7B 177.3(4)
C6B N1B C2B C3B -4.4(5)
C8B N7B C2B N1B -141.2(4)
C14B N7B C2B N1B 22.3(5)
C8B N7B C2B C3B 40.5(6)
C14B N7B C2B C3B -156.0(4)
C12B C13B C8B C9B 2.7(6)
C12B C13B C8B N7B 179.5(3)
C2B N7B C8B C13B 30.8(5)
C14B N7B C8B C13B -132.8(4)
C2B N7B C8B C9B -152.4(4)
C14B N7B C8B C9B 44.0(5)
C5B C4B C3B C2B -5.7(6)
C5B C4B C3B C15B 168.2(4)
N1B C2B C3B C4B 8.3(5)
N7B C2B C3B C4B -173.5(4)
N1B C2B C3B C15B -165.3(4)
N7B C2B C3B C15B 12.9(6)
O16B C15B C3B C4B -147.7(4)
O17B C15B C3B C4B 28.6(5)
O16B C15B C3B C2B 25.9(6)
O17B C15B C3B C2B -157.9(4)
C2B N1B C6B C5B -2.3(6)
N1B C6B C5B C4B 4.8(7)
C3B C4B C5B C6B -0.5(7)
C10B C11B C12B C13B -1.1(6)
C8B C13B C12B C11B -1.0(6)
C12B C11B C10B C9B 1.5(7)
C11B C10B C9B C8B 0.2(7)
C13B C8B C9B C10B -2.3(6)
N7B C8B C9B C10B -179.1(4)
C2A N7A C8A C13A 40.3(5)
C14A N7A C8A C13A -115.8(4)
C2A N7A C8A C9A -140.4(4)
C14A N7A C8A C9A 63.5(5)
C6A N1A C2A N7A 177.2(4)
C6A N1A C2A C3A -3.5(6)
C8A N7A C2A N1A -149.4(4)
C14A N7A C2A N1A 6.2(5)
C8A N7A C2A C3A 31.3(6)
C14A N7A C2A C3A -173.1(4)
C10A C11A C12A C13A -0.6(6)
C9A C8A C13A C12A 1.0(6)
N7A C8A C13A C12A -179.7(4)
C11A C12A C13A C8A -0.3(6)
C13A C8A C9A C10A -0.9(6)
N7A C8A C9A C10A 179.9(4)
C12A C11A C10A C9A 0.7(6)
C8A C9A C10A C11A 0.0(6)
N1A C2A C3A C4A 6.8(7)
N7A C2A C3A C4A -173.9(4)
N1A C2A C3A C15A -167.3(4)
N7A C2A C3A C15A 11.9(7)
O16A C15A C3A C4A -136.7(5)
O17A C15A C3A C4A 40.5(6)
O16A C15A C3A C2A 37.6(7)
O17A C15A C3A C2A -145.2(4)
C2A N1A C6A C5A -3.0(8)
N1A C6A C5A C4A 6.0(10)
C2A C3A C4A C5A -3.7(8)
C15A C3A C4A C5A 170.9(5)
C6A C5A C4A C3A -2.3(10)
